data_4021895
loop_
_publ_author_name
'Yuji Miyahara'

_publ_section_title
;
 A New General Route to Thiophenophanes: Synthesis and Properties of
 [n](2,5)Thiophenophane-1,n-diones
;
_journal_name_full 'Journal of Organic Chemistry'
_journal_page_first 6516
_journal_page_last 6521
_journal_paper_doi 10.1021/jo060889n
_journal_volume 71
_journal_year 2006
_chemical_formula_moiety 'C13 H16 O2 S '
_chemical_formula_sum 'C13 H16 O2 S'
_chemical_formula_weight 236.33
_space_group_IT_number 14
_symmetry_cell_setting monoclinic
_symmetry_space_group_name_Hall '-P 2yn'
_symmetry_space_group_name_H-M 'P 1 21/n 1'
_audit_creation_date 'Thu Apr  6 12:39:11 2006'
_audit_creation_method 'by teXsan'
_cell_angle_alpha 90
_cell_angle_beta 101.330(2)
_cell_angle_gamma 90
_cell_formula_units_Z 4
_cell_length_a 7.0433(3)
_cell_length_b 11.6066(4)
_cell_length_c 14.5664(8)
_cell_measurement_reflns_used 13656
_cell_measurement_temperature 93.2
_cell_measurement_theta_max 27.4
_cell_measurement_theta_min 1.8
_cell_volume 1167.57(9)
_computing_cell_refinement PROCESS-AUTO
_computing_data_collection PROCESS-AUTO
_computing_data_reduction 'teXsan Ver. 1.11'
_computing_publication_material 'teXsan Ver. 1.11'
_computing_structure_refinement 'teXsan Ver. 1.10'
_computing_structure_solution SIR92
_diffrn_detector_area_resol_mean 10.00
_diffrn_measured_fraction_theta_full 0.9948
_diffrn_measured_fraction_theta_max 0.9948
_diffrn_measurement_device_type 'Rigaku RAXIS-RAPID Imaging Plate'
_diffrn_measurement_method \w
_diffrn_radiation_type 'Mo K\a'
_diffrn_radiation_wavelength 0.7107
_diffrn_reflns_av_R_equivalents 0.028
_diffrn_reflns_limit_h_max 9
_diffrn_reflns_limit_h_min -8
_diffrn_reflns_limit_k_max 14
_diffrn_reflns_limit_k_min -15
_diffrn_reflns_limit_l_max 18
_diffrn_reflns_limit_l_min -18
_diffrn_reflns_number 11222
_diffrn_reflns_theta_full 27.48
_diffrn_reflns_theta_max 27.48
_exptl_absorpt_coefficient_mu 0.259
_exptl_absorpt_correction_T_max 0.925
_exptl_absorpt_correction_T_min 0.743
_exptl_absorpt_correction_type multi-scan
_exptl_absorpt_process_details '(Higashi, 1995)'
_exptl_crystal_colour colorless
_exptl_crystal_density_diffrn 1.344
_exptl_crystal_density_method 'not measured'
_exptl_crystal_description prism
_exptl_crystal_size_max 0.400
_exptl_crystal_size_mid 0.400
_exptl_crystal_size_min 0.300
_refine_diff_density_max 0.30
_refine_diff_density_min -0.25
_refine_ls_extinction_coef 0.041(5)
_refine_ls_extinction_method 'Zachariasen(1967) type 2 Gaussian isotropic'
_refine_ls_goodness_of_fit_ref 1.058
_refine_ls_hydrogen_treatment refxyz
_refine_ls_number_parameters 194
_refine_ls_number_reflns 2662
_refine_ls_R_factor_gt 0.0339
_refine_ls_shift/su_max 0.0015
_refine_ls_structure_factor_coef Fsqd
_refine_ls_weighting_details 'w = 1/[\s^2^(Fo^2^) + (0.10000(Max(Fo^2^,0) + 2Fc^2^)/3)^2^]'
_refine_ls_weighting_scheme calc
_refine_ls_wR_factor_ref 0.1169
_reflns_number_gt 2423
_reflns_number_total 2662
_reflns_threshold_expression F^2^>2.0\s(F^2^)
_cod_data_source_file jo060889nsi20060529_050016.cif
_cod_original_sg_symbol_H-M 'P 21/n'
_cod_original_formula_sum 'C13 H16 O2 S '
_cod_database_code 4021895

loop_
_symmetry_equiv_pos_as_xyz
x,y,z
1/2-x,1/2+y,1/2-z
-x,-y,-z
1/2+x,1/2-y,1/2+z

loop_
_atom_site_label
_atom_site_type_symbol
_atom_site_fract_x
_atom_site_fract_y
_atom_site_fract_z
_atom_site_U_iso_or_equiv
_atom_site_adp_type
_atom_site_occupancy
_atom_site_calc_flag
S(1) S 0.64895(4) 0.28507(2) 0.67866(2) 0.01364(8) Uani 1.00 d
O(1) O 0.1080(1) 0.33640(8) 0.69173(6) 0.0200(2) Uani 1.00 d
O(2) O 0.9803(1) 0.01731(8) 0.71217(7) 0.0246(2) Uani 1.00 d
C(1) C 0.2643(2) 0.34416(10) 0.66758(8) 0.0154(3) Uani 1.00 d
C(2) C 0.2923(2) 0.4255(1) 0.58966(8) 0.0178(3) Uani 1.00 d
C(3) C 0.2224(2) 0.3714(1) 0.49141(9) 0.0195(3) Uani 1.00 d
C(4) C 0.3289(2) 0.2636(1) 0.46613(8) 0.0177(3) Uani 1.00 d
C(5) C 0.5277(2) 0.28608(10) 0.44138(9) 0.0191(3) Uani 1.00 d
C(6) C 0.6342(2) 0.1762(1) 0.41977(9) 0.0214(3) Uani 1.00 d
C(7) C 0.7018(2) 0.0944(1) 0.50283(9) 0.0191(3) Uani 1.00 d
C(8) C 0.8873(2) 0.1325(1) 0.57221(9) 0.0179(3) Uani 1.00 d
C(9) C 0.8790(2) 0.09361(10) 0.67061(8) 0.0167(3) Uani 1.00 d
C(10) C 0.7185(2) 0.14642(10) 0.70877(8) 0.0152(3) Uani 1.00 d
C(11) C 0.5777(2) 0.08824(10) 0.74394(8) 0.0166(3) Uani 1.00 d
C(12) C 0.4086(2) 0.1553(1) 0.74119(8) 0.0167(3) Uani 1.00 d
C(13) C 0.4237(2) 0.26399(10) 0.70431(8) 0.0144(2) Uani 1.00 d
H(1A) H 0.215(2) 0.497(1) 0.597(1) 0.0218 Uiso 1.00 calc
H(1B) H 0.428(3) 0.445(1) 0.597(1) 0.0218 Uiso 1.00 calc
H(3A) H 0.086(2) 0.354(1) 0.487(1) 0.0218 Uiso 1.00 calc
H(3B) H 0.228(2) 0.435(1) 0.445(1) 0.0218 Uiso 1.00 calc
H(4A) H 0.335(2) 0.207(1) 0.517(1) 0.0218 Uiso 1.00 calc
H(4B) H 0.240(2) 0.229(1) 0.412(1) 0.0218 Uiso 1.00 calc
H(5A) H 0.610(2) 0.332(1) 0.492(1) 0.0218 Uiso 1.00 calc
H(5B) H 0.508(2) 0.334(1) 0.386(1) 0.0218 Uiso 1.00 calc
H(6A) H 0.543(2) 0.133(1) 0.373(1) 0.0218 Uiso 1.00 calc
H(6B) H 0.746(2) 0.195(1) 0.389(1) 0.0218 Uiso 1.00 calc
H(7A) H 0.602(2) 0.082(1) 0.539(1) 0.0218 Uiso 1.00 calc
H(7B) H 0.730(2) 0.017(1) 0.479(1) 0.0218 Uiso 1.00 calc
H(8A) H 0.903(2) 0.217(1) 0.571(1) 0.0218 Uiso 1.00 calc
H(8B) H 0.998(2) 0.106(1) 0.555(1) 0.0218 Uiso 1.00 calc
H(11) H 0.590(2) 0.006(1) 0.762(1) 0.0218 Uiso 1.00 calc
H(12) H 0.294(2) 0.125(1) 0.757(1) 0.0218 Uiso 1.00 calc

loop_
_atom_site_aniso_label
_atom_site_aniso_U_11
_atom_site_aniso_U_22
_atom_site_aniso_U_33
_atom_site_aniso_U_12
_atom_site_aniso_U_13
_atom_site_aniso_U_23
S(1) 0.0132(2) 0.0125(2) 0.0153(2) -0.00077(9) 0.0028(1) 0.00075(9)
O(1) 0.0157(4) 0.0245(4) 0.0199(4) 0.0000(3) 0.0038(3) -0.0059(3)
O(2) 0.0186(4) 0.0189(4) 0.0349(5) 0.0028(4) 0.0020(4) 0.0047(4)
C(1) 0.0164(5) 0.0155(5) 0.0138(5) -0.0013(4) 0.0015(4) -0.0056(4)
C(2) 0.0190(6) 0.0136(5) 0.0198(6) 0.0023(4) 0.0016(5) 0.0014(4)
C(3) 0.0200(6) 0.0204(5) 0.0164(6) 0.0007(5) -0.0005(4) 0.0023(4)
C(4) 0.0203(6) 0.0180(5) 0.0135(5) -0.0038(4) 0.0005(5) -0.0016(4)
C(5) 0.0256(6) 0.0188(6) 0.0127(5) -0.0032(5) 0.0034(5) 0.0012(4)
C(6) 0.0262(6) 0.0243(6) 0.0142(6) -0.0034(5) 0.0055(5) -0.0040(5)
C(7) 0.0203(6) 0.0170(5) 0.0206(6) -0.0018(4) 0.0057(5) -0.0043(4)
C(8) 0.0148(5) 0.0179(5) 0.0221(6) 0.0003(4) 0.0060(4) -0.0015(4)
C(9) 0.0132(5) 0.0141(5) 0.0215(6) -0.0026(4) 0.0000(4) -0.0010(4)
C(10) 0.0151(5) 0.0149(5) 0.0145(5) -0.0004(4) 0.0000(4) 0.0007(4)
C(11) 0.0197(6) 0.0158(5) 0.0133(5) -0.0014(5) 0.0006(4) 0.0021(4)
C(12) 0.0166(5) 0.0191(5) 0.0146(5) -0.0029(4) 0.0034(4) 0.0001(4)
C(13) 0.0143(5) 0.0165(5) 0.0122(5) -0.0028(4) 0.0021(4) -0.0031(4)

loop_
_atom_type_symbol
_atom_type_description
_atom_type_scat_dispersion_real
_atom_type_scat_dispersion_imag
_atom_type_scat_source
C C 0.003 0.002
;International Tables for Crystallography
(1992, Vol. C, Tables 4.2.6.8 and 6.1.1.1)
;
H H 0.000 0.000
;International Tables for Crystallography
(1992, Vol. C, Table 6.1.1.2)
;
O O 0.011 0.006
;International Tables for Crystallography
(1992, Vol. C, Tables 4.2.6.8 and 6.1.1.1)
;
S S 0.125 0.123
;International Tables for Crystallography
(1992, Vol. C, Tables 4.2.6.8 and 6.1.1.1)
;

loop_
_geom_angle_atom_site_label_1
_geom_angle_atom_site_label_2
_geom_angle_atom_site_label_3
_geom_angle
_geom_angle_site_symmetry_3
_geom_angle_publ_flag
C(10) S(1) C(13) 92.31(6) 0_555 yes
O(1) C(1) C(2) 121.1(1) 0_555 yes
O(1) C(1) C(13) 120.9(1) 0_555 yes
C(2) C(1) C(13) 117.48(10) 0_555 yes
C(1) C(2) C(3) 111.96(10) 0_555 yes
C(2) C(3) C(4) 117.88(10) 0_555 yes
C(3) C(4) C(5) 115.29(10) 0_555 yes
C(4) C(5) C(6) 114.16(10) 0_555 yes
C(5) C(6) C(7) 116.0(1) 0_555 yes
C(6) C(7) C(8) 115.3(1) 0_555 yes
C(7) C(8) C(9) 110.33(10) 0_555 yes
O(2) C(9) C(8) 123.9(1) 0_555 yes
O(2) C(9) C(10) 121.8(1) 0_555 yes
C(8) C(9) C(10) 113.87(9) 0_555 yes
S(1) C(10) C(9) 119.44(8) 0_555 yes
S(1) C(10) C(11) 111.39(9) 0_555 yes
C(9) C(10) C(11) 126.3(1) 0_555 yes
C(10) C(11) C(12) 112.5(1) 0_555 yes
C(11) C(12) C(13) 112.6(1) 0_555 yes
S(1) C(13) C(1) 120.08(9) 0_555 yes
S(1) C(13) C(12) 111.06(9) 0_555 yes
C(1) C(13) C(12) 127.2(1) 0_555 yes

loop_
_geom_bond_atom_site_label_1
_geom_bond_atom_site_label_2
_geom_bond_distance
_geom_bond_publ_flag
S(1) C(10) 1.714(1) yes
S(1) C(13) 1.717(1) yes
O(1) C(1) 1.223(1) yes
O(2) C(9) 1.221(1) yes
C(1) C(2) 1.518(2) yes
C(1) C(13) 1.476(2) yes
C(2) C(3) 1.552(2) yes
C(3) C(4) 1.541(2) yes
C(4) C(5) 1.536(2) yes
C(5) C(6) 1.543(2) yes
C(6) C(7) 1.538(2) yes
C(7) C(8) 1.551(2) yes
C(8) C(9) 1.515(2) yes
C(9) C(10) 1.486(2) yes
C(10) C(11) 1.379(2) yes
C(11) C(12) 1.416(2) yes
C(12) C(13) 1.383(2) yes

loop_
_geom_contact_atom_site_label_1
_geom_contact_atom_site_label_2
_geom_contact_distance
_geom_contact_site_symmetry_2
S(1) O(1) 3.2561(9) 1_655
S(1) O(2) 3.3455(9) 2_656
O(1) C(8) 3.160(2) 1_455
O(1) C(9) 3.231(1) 1_455
O(1) C(6) 3.294(2) 4_455
O(1) C(11) 3.408(1) 2_556
O(1) C(10) 3.566(2) 1_455
O(2) C(1) 3.018(1) 2_646
O(2) C(2) 3.197(2) 2_646
O(2) C(13) 3.203(1) 2_646
O(2) C(12) 3.368(2) 1_655
C(3) C(11) 3.579(2) 4_454
C(7) C(7) 3.577(3) 3_656

loop_
_geom_torsion_atom_site_label_1
_geom_torsion_atom_site_label_2
_geom_torsion_atom_site_label_3
_geom_torsion_atom_site_label_4
_geom_torsion
_geom_torsion_site_symmetry_1
_geom_torsion_site_symmetry_2
_geom_torsion_site_symmetry_3
_geom_torsion_site_symmetry_4
_geom_torsion_publ_flag
S(1) C(10) C(9) O(2) 152.90(10) 0_555 27_1 5_555 55_5 yes
S(1) C(10) C(9) C(8) -34.2(1) 0_555 27_1 5_555 55_5 yes
S(1) C(10) C(11) C(12) 3.4(1) 0_555 27_1 5_555 55_5 yes
S(1) C(13) C(1) O(1) -173.57(9) 0_555 27_1 5_555 55_5 yes
S(1) C(13) C(1) C(2) 14.4(1) 0_555 27_1 5_555 55_5 yes
S(1) C(13) C(12) C(11) -2.9(1) 0_555 27_1 5_555 55_5 yes
O(1) C(1) C(2) C(3) -82.9(1) 0_555 27_1 5_555 55_5 yes
O(1) C(1) C(13) C(12) 22.5(2) 0_555 27_1 5_555 55_5 yes
O(2) C(9) C(8) C(7) 109.3(1) 0_555 27_1 5_555 55_5 yes
O(2) C(9) C(10) C(11) -47.9(2) 0_555 27_1 5_555 55_5 yes
C(1) C(2) C(3) C(4) -63.9(1) 0_555 27_1 5_555 55_5 yes
C(1) C(13) S(1) C(10) -162.26(9) 0_555 27_1 5_555 55_5 yes
C(1) C(13) C(12) C(11) 162.2(1) 0_555 27_1 5_555 55_5 yes
C(2) C(1) C(13) C(12) -149.6(1) 0_555 27_1 5_555 55_5 yes
C(2) C(3) C(4) C(5) -76.2(1) 0_555 27_1 5_555 55_5 yes
C(3) C(2) C(1) C(13) 89.2(1) 0_555 27_1 5_555 55_5 yes
C(3) C(4) C(5) C(6) 177.96(10) 0_555 27_1 5_555 55_5 yes
C(4) C(5) C(6) C(7) -67.6(1) 0_555 27_1 5_555 55_5 yes
C(5) C(6) C(7) C(8) -77.6(1) 0_555 27_1 5_555 55_5 yes
C(6) C(7) C(8) C(9) 147.6(1) 0_555 27_1 5_555 55_5 yes
C(7) C(8) C(9) C(10) -63.4(1) 0_555 27_1 5_555 55_5 yes
C(8) C(9) C(10) C(11) 124.9(1) 0_555 27_1 5_555 55_5 yes
C(9) C(10) S(1) C(13) 157.82(9) 0_555 27_1 5_555 55_5 yes
C(9) C(10) C(11) C(12) -157.2(1) 0_555 27_1 5_555 55_5 yes
C(10) S(1) C(13) C(12) 4.07(9) 0_555 27_1 5_555 55_5 yes
C(10) C(11) C(12) C(13) -0.3(1) 0_555 27_1 5_555 55_5 yes
C(11) C(10) S(1) C(13) -4.25(9) 0_555 27_1 5_555 55_5 yes
C(11) C(10) S(1) C(13) -4.25(9) 0_555 27_1 5_555 55_5 yes

loop_
_cod_related_entry_id
_cod_related_entry_database
_cod_related_entry_code
1 ChemSpider 17240004
